data_4121161
loop_
_publ_author_name
'Santhosh Kumar Podiyanachari'
'Gerald Kehr'
'Christian M\"uck-Lichtenfeld'
'Constantin G. Daniliuc'
'Gerhard Erker'

_publ_section_title
;
 Remarkable Behavior of a Bifunctional Alkynylborane Zirconocene Complex
 toward Donor Ligands and Acetylenes
;
_journal_name_full 'Journal of the American Chemical Society'
_journal_page_first 17444
_journal_page_last 17456
_journal_paper_doi 10.1021/ja408385h
_journal_volume 135
_journal_year 2013
_chemical_formula_sum 'C41 H29 B F10 Si Zr'
_chemical_formula_weight 841.76
_chemical_name_systematic
; 
 ? 
;
_space_group_IT_number 15
_symmetry_cell_setting monoclinic
_symmetry_space_group_name_Hall '-C 2yc'
_symmetry_space_group_name_H-M 'C 1 2/c 1'
_atom_sites_solution_hydrogens geom
_atom_sites_solution_primary direct
_atom_sites_solution_secondary difmap
_audit_creation_method SHELXL-97
_cell_angle_alpha 90.00
_cell_angle_beta 125.3850(10)
_cell_angle_gamma 90.00
_cell_formula_units_Z 8
_cell_length_a 35.8746(3)
_cell_length_b 10.59810(10)
_cell_length_c 23.2071(3)
_cell_measurement_reflns_used 9482
_cell_measurement_temperature 223(2)
_cell_measurement_theta_max 28.28
_cell_measurement_theta_min 4.08
_cell_volume 7193.54(16)
_computing_cell_refinement 'Collect (Nonius B.V., 1998)'
_computing_data_collection 'Collect (Nonius B.V., 1998)'
_computing_data_reduction 'Denzo-SMN (Otwinowski & Minor, 1997)'
_computing_molecular_graphics 'XP (BrukerAXS, 2000)'
_computing_publication_material 'SHELXL-97 (Sheldrick, 1997)'
_computing_structure_refinement 'SHELXL-97 (Sheldrick, 1997)'
_computing_structure_solution 'SHELXS-97 (Sheldrick, 1990)'
_diffrn_ambient_temperature 223(2)
_diffrn_measured_fraction_theta_full 0.992
_diffrn_measured_fraction_theta_max 0.992
_diffrn_measurement_device_type 'Nonius KappaCCD APEXII'
_diffrn_measurement_method '\w and \f scans'
_diffrn_radiation_monochromator 'Montel mirror'
_diffrn_radiation_source 'rotating anode Nonius FR591'
_diffrn_radiation_type MoK\a
_diffrn_radiation_wavelength 0.71073
_diffrn_reflns_av_R_equivalents 0.077
_diffrn_reflns_av_sigmaI/netI 0.0472
_diffrn_reflns_limit_h_max 44
_diffrn_reflns_limit_h_min -44
_diffrn_reflns_limit_k_max 13
_diffrn_reflns_limit_k_min -12
_diffrn_reflns_limit_l_max 28
_diffrn_reflns_limit_l_min -29
_diffrn_reflns_number 29228
_diffrn_reflns_theta_full 26.37
_diffrn_reflns_theta_max 26.37
_diffrn_reflns_theta_min 4.09
_exptl_absorpt_coefficient_mu 0.422
_exptl_absorpt_correction_T_max 0.9916
_exptl_absorpt_correction_T_min 0.9511
_exptl_absorpt_correction_type multi-scan
_exptl_absorpt_process_details 'Denzo (Otwinowski, Borek, Majewski & Minor, 2003)'
_exptl_crystal_colour red
_exptl_crystal_density_diffrn 1.554
_exptl_crystal_description plate
_exptl_crystal_F_000 3392
_exptl_crystal_size_max 0.12
_exptl_crystal_size_mid 0.07
_exptl_crystal_size_min 0.02
_refine_diff_density_max 0.308
_refine_diff_density_min -0.366
_refine_diff_density_rms 0.068
_refine_ls_extinction_method none
_refine_ls_goodness_of_fit_ref 1.086
_refine_ls_hydrogen_treatment constr
_refine_ls_matrix_type full
_refine_ls_number_parameters 490
_refine_ls_number_reflns 7302
_refine_ls_number_restraints 0
_refine_ls_restrained_S_all 1.086
_refine_ls_R_factor_all 0.0720
_refine_ls_R_factor_gt 0.0487
_refine_ls_shift/su_max 0.002
_refine_ls_shift/su_mean 0.000
_refine_ls_structure_factor_coef Fsqd
_refine_ls_weighting_details 'calc w=1/[\s^2^(Fo^2^)+(0.0000P)^2^+27.2221P] where P=(Fo^2^+2Fc^2^)/3'
_refine_ls_weighting_scheme calc
_refine_ls_wR_factor_gt 0.0879
_refine_ls_wR_factor_ref 0.0981
_reflns_number_gt 5631
_reflns_number_total 7302
_reflns_threshold_expression >2sigma(I)
_cod_data_source_file ja408385h_si_002_12.cif
_cod_data_source_block erk6866
_cod_original_cell_volume 7193.53(13)
_cod_database_code 4121161

loop_
_symmetry_equiv_pos_as_xyz
'x, y, z'
'-x, y, -z+1/2'
'x+1/2, y+1/2, z'
'-x+1/2, y+1/2, -z+1/2'
'-x, -y, -z'
'x, -y, z-1/2'
'-x+1/2, -y+1/2, -z'
'x+1/2, -y+1/2, z-1/2'

loop_
_atom_site_label
_atom_site_type_symbol
_atom_site_fract_x
_atom_site_fract_y
_atom_site_fract_z
_atom_site_U_iso_or_equiv
_atom_site_adp_type
_atom_site_occupancy
_atom_site_symmetry_multiplicity
_atom_site_calc_flag
_atom_site_refinement_flags
Zr1 Zr 0.607916(11) 1.68567(3) 0.544884(16) 0.03127(9) Uani 1 1 d .
Si1 Si 0.69623(3) 1.94164(9) 0.68227(5) 0.0380(2) Uani 1 1 d .
B1 B 0.62995(13) 1.5289(4) 0.76639(19) 0.0315(8) Uani 1 1 d .
C20 C 0.63255(14) 1.5188(4) 0.4980(2) 0.0532(10) Uani 1 1 d .
H20 H 0.6094 1.4676 0.4616 0.064 Uiso 1 1 calc R
C21 C 0.64817(16) 1.6315(5) 0.4894(2) 0.0625(12) Uani 1 1 d .
H21 H 0.6379 1.6690 0.4459 0.075 Uiso 1 1 calc R
C22 C 0.68153(14) 1.6804(4) 0.5558(3) 0.0591(11) Uani 1 1 d .
H22 H 0.6972 1.7571 0.5652 0.071 Uiso 1 1 calc R
C23 C 0.68731(13) 1.5932(4) 0.6061(2) 0.0521(10) Uani 1 1 d .
H23 H 0.7080 1.6009 0.6554 0.063 Uiso 1 1 calc R
C24 C 0.65743(14) 1.4946(4) 0.5706(2) 0.0499(10) Uani 1 1 d .
H24 H 0.6543 1.4233 0.5915 0.060 Uiso 1 1 calc R
C25 C 0.53644(12) 1.8175(4) 0.49457(18) 0.0421(8) Uani 1 1 d .
H25 H 0.5244 1.8250 0.5213 0.051 Uiso 1 1 calc R
C26 C 0.52460(12) 1.7246(4) 0.44331(17) 0.0421(9) Uani 1 1 d .
H26 H 0.5030 1.6600 0.4292 0.051 Uiso 1 1 calc R
C27 C 0.55053(13) 1.7451(4) 0.41729(18) 0.0494(10) Uani 1 1 d .
H27 H 0.5494 1.6968 0.3823 0.059 Uiso 1 1 calc R
C28 C 0.57886(14) 1.8504(4) 0.4521(2) 0.0507(10) Uani 1 1 d .
H28 H 0.6003 1.8837 0.4453 0.061 Uiso 1 1 calc R
C29 C 0.56914(13) 1.8966(4) 0.49887(19) 0.0455(9) Uani 1 1 d .
H29 H 0.5823 1.9681 0.5279 0.055 Uiso 1 1 calc R
C1 C 0.65100(11) 1.8180(3) 0.63906(16) 0.0328(7) Uani 1 1 d .
C2 C 0.62970(11) 1.7594(3) 0.65948(15) 0.0297(7) Uani 1 1 d .
C3 C 0.60186(10) 1.6944(3) 0.67018(15) 0.0271(6) Uani 1 1 d .
C4 C 0.61078(10) 1.5586(3) 0.69256(16) 0.0283(7) Uani 1 1 d .
C11 C 0.68938(14) 2.0454(4) 0.6122(2) 0.0555(11) Uani 1 1 d .
H11A H 0.6967 1.9984 0.5842 0.083 Uiso 1 1 calc R
H11B H 0.7098 2.1172 0.6339 0.083 Uiso 1 1 calc R
H11C H 0.6580 2.0749 0.5820 0.083 Uiso 1 1 calc R
C12 C 0.68696(13) 2.0303(4) 0.7422(2) 0.0507(10) Uani 1 1 d .
H12A H 0.6554 2.0585 0.7160 0.076 Uiso 1 1 calc R
H12B H 0.7072 2.1028 0.7614 0.076 Uiso 1 1 calc R
H12C H 0.6934 1.9757 0.7806 0.076 Uiso 1 1 calc R
C13 C 0.75404(13) 1.8687(4) 0.7340(2) 0.0532(10) Uani 1 1 d .
H13A H 0.7580 1.8192 0.7724 0.080 Uiso 1 1 calc R
H13B H 0.7771 1.9345 0.7533 0.080 Uiso 1 1 calc R
H13C H 0.7572 1.8144 0.7035 0.080 Uiso 1 1 calc R
C31 C 0.56401(11) 1.7623(3) 0.66613(15) 0.0306(7) Uani 1 1 d .
C32 C 0.55891(13) 1.8937(3) 0.65751(18) 0.0398(8) Uani 1 1 d .
H32 H 0.5795 1.9402 0.6532 0.048 Uiso 1 1 calc R
C33 C 0.52450(14) 1.9558(4) 0.65529(19) 0.0503(10) Uani 1 1 d .
H33 H 0.5216 2.0438 0.6490 0.060 Uiso 1 1 calc R
C34 C 0.49423(14) 1.8895(4) 0.6623(2) 0.0565(12) Uani 1 1 d .
H34 H 0.4709 1.9321 0.6614 0.068 Uiso 1 1 calc R
C35 C 0.49836(13) 1.7608(4) 0.67042(19) 0.0507(10) Uani 1 1 d .
H35 H 0.4776 1.7153 0.6748 0.061 Uiso 1 1 calc R
C36 C 0.53294(11) 1.6968(4) 0.67224(16) 0.0374(8) Uani 1 1 d .
H36 H 0.5353 1.6086 0.6776 0.045 Uiso 1 1 calc R
C5 C 0.59568(11) 1.4703(3) 0.63576(16) 0.0319(7) Uani 1 1 d .
C10 C 0.61026(12) 1.3418(3) 0.64671(18) 0.0382(8) Uani 1 1 d .
H10 H 0.6316 1.3131 0.6931 0.046 Uiso 1 1 calc R
C9 C 0.59426(13) 1.2592(3) 0.59199(18) 0.0427(9) Uani 1 1 d .
H9 H 0.6038 1.1745 0.6020 0.051 Uiso 1 1 calc R
C8 C 0.56411(13) 1.2968(3) 0.52165(19) 0.0442(9) Uani 1 1 d .
H8 H 0.5541 1.2394 0.4845 0.053 Uiso 1 1 calc R
C7 C 0.54942(12) 1.4196(3) 0.50814(18) 0.0383(8) Uani 1 1 d .
H7 H 0.5287 1.4463 0.4612 0.046 Uiso 1 1 calc R
C6 C 0.56498(11) 1.5058(3) 0.56349(16) 0.0330(7) Uani 1 1 d .
H6 H 0.5548 1.5899 0.5525 0.040 Uiso 1 1 calc R
C41 C 0.63036(13) 1.3913(3) 0.79553(17) 0.0379(8) Uani 1 1 d .
F42 F 0.54927(8) 1.3815(2) 0.72579(12) 0.0628(7) Uani 1 1 d .
C42 C 0.59036(14) 1.3277(3) 0.77314(18) 0.0429(9) Uani 1 1 d .
F43 F 0.54965(10) 1.1538(2) 0.77506(14) 0.0772(8) Uani 1 1 d .
C43 C 0.58944(17) 1.2095(4) 0.7967(2) 0.0549(11) Uani 1 1 d .
F44 F 0.62908(13) 1.0335(2) 0.86734(18) 0.1019(11) Uani 1 1 d .
C44 C 0.6296(2) 1.1496(4) 0.8439(3) 0.0632(13) Uani 1 1 d .
F45 F 0.70996(11) 1.1500(3) 0.91559(18) 0.1058(12) Uani 1 1 d .
C45 C 0.67059(18) 1.2083(4) 0.8690(3) 0.0654(13) Uani 1 1 d .
F46 F 0.71064(8) 1.3837(2) 0.87132(13) 0.0670(7) Uani 1 1 d .
C46 C 0.66989(15) 1.3283(4) 0.8451(2) 0.0486(10) Uani 1 1 d .
C51 C 0.65065(11) 1.6365(3) 0.82526(16) 0.0329(7) Uani 1 1 d .
F52 F 0.59456(8) 1.6046(2) 0.84629(11) 0.0505(5) Uani 1 1 d .
C52 C 0.63293(13) 1.6656(3) 0.86302(17) 0.0392(8) Uani 1 1 d .
F53 F 0.63187(10) 1.7791(2) 0.94985(13) 0.0732(8) Uani 1 1 d .
C53 C 0.65171(15) 1.7529(4) 0.91658(19) 0.0479(10) Uani 1 1 d .
F54 F 0.71006(10) 1.9001(2) 0.98793(12) 0.0748(8) Uani 1 1 d .
C54 C 0.69058(15) 1.8151(4) 0.93484(18) 0.0509(10) Uani 1 1 d .
F55 F 0.74772(8) 1.8531(2) 0.91705(13) 0.0699(7) Uani 1 1 d .
C55 C 0.70969(13) 1.7921(4) 0.89905(19) 0.0479(10) Uani 1 1 d .
F56 F 0.70962(7) 1.6846(2) 0.81199(11) 0.0536(6) Uani 1 1 d .
C56 C 0.68901(11) 1.7045(3) 0.84488(17) 0.0374(8) Uani 1 1 d .

loop_
_atom_site_aniso_label
_atom_site_aniso_U_11
_atom_site_aniso_U_22
_atom_site_aniso_U_33
_atom_site_aniso_U_23
_atom_site_aniso_U_13
_atom_site_aniso_U_12
Zr1 0.03107(17) 0.03571(17) 0.02703(16) 0.00168(14) 0.01681(13) 0.00252(15)
Si1 0.0325(5) 0.0377(5) 0.0405(5) 0.0025(4) 0.0193(4) -0.0033(4)
B1 0.0305(19) 0.034(2) 0.0327(19) 0.0034(16) 0.0199(17) 0.0058(16)
C20 0.051(2) 0.066(3) 0.052(2) -0.013(2) 0.035(2) 0.005(2)
C21 0.071(3) 0.079(3) 0.065(3) 0.014(2) 0.055(3) 0.020(3)
C22 0.052(2) 0.048(2) 0.100(4) -0.001(2) 0.057(3) 0.003(2)
C23 0.036(2) 0.066(3) 0.051(2) -0.002(2) 0.0230(19) 0.017(2)
C24 0.055(2) 0.048(2) 0.065(3) 0.009(2) 0.045(2) 0.014(2)
C25 0.0342(19) 0.048(2) 0.0362(18) 0.0114(17) 0.0156(16) 0.0145(17)
C26 0.0312(19) 0.050(2) 0.0308(18) 0.0078(16) 0.0098(16) 0.0017(16)
C27 0.053(2) 0.058(3) 0.0287(18) 0.0048(17) 0.0186(18) 0.008(2)
C28 0.046(2) 0.059(3) 0.044(2) 0.0189(19) 0.0245(19) 0.0060(19)
C29 0.042(2) 0.039(2) 0.038(2) 0.0071(16) 0.0125(17) 0.0057(17)
C1 0.0306(17) 0.0322(17) 0.0334(17) 0.0021(14) 0.0173(14) 0.0012(15)
C2 0.0294(17) 0.0288(17) 0.0244(15) 0.0000(13) 0.0118(14) 0.0037(13)
C3 0.0291(16) 0.0298(16) 0.0212(14) -0.0010(13) 0.0138(13) -0.0012(14)
C4 0.0298(16) 0.0265(16) 0.0329(16) 0.0013(13) 0.0206(14) 0.0040(13)
C11 0.050(2) 0.055(3) 0.067(3) 0.011(2) 0.037(2) -0.006(2)
C12 0.046(2) 0.045(2) 0.052(2) -0.0072(18) 0.023(2) -0.0070(18)
C13 0.038(2) 0.057(3) 0.056(2) 0.001(2) 0.0222(19) -0.0014(19)
C31 0.0319(18) 0.0341(17) 0.0239(15) 0.0017(13) 0.0151(14) 0.0040(14)
C32 0.049(2) 0.0349(19) 0.0391(19) 0.0020(15) 0.0271(18) 0.0047(17)
C33 0.063(3) 0.043(2) 0.042(2) 0.0052(17) 0.028(2) 0.023(2)
C34 0.054(3) 0.075(3) 0.045(2) 0.010(2) 0.030(2) 0.032(2)
C35 0.042(2) 0.072(3) 0.044(2) 0.009(2) 0.0284(19) 0.009(2)
C36 0.0345(18) 0.047(2) 0.0313(17) 0.0042(15) 0.0192(15) 0.0040(16)
C5 0.0314(17) 0.0327(18) 0.0336(17) -0.0004(14) 0.0201(15) -0.0006(14)
C10 0.043(2) 0.0352(19) 0.0362(18) 0.0029(14) 0.0226(17) 0.0064(15)
C9 0.053(2) 0.0335(19) 0.045(2) -0.0027(16) 0.0296(19) 0.0056(17)
C8 0.050(2) 0.042(2) 0.041(2) -0.0118(16) 0.0265(18) -0.0040(18)
C7 0.0353(19) 0.044(2) 0.0318(18) -0.0057(15) 0.0174(16) -0.0036(16)
C6 0.0339(18) 0.0311(17) 0.0319(17) 0.0014(13) 0.0177(15) -0.0006(14)
C41 0.051(2) 0.0351(19) 0.0342(18) 0.0043(15) 0.0281(17) 0.0061(17)
F42 0.0531(14) 0.0626(15) 0.0541(14) 0.0074(12) 0.0203(12) -0.0132(12)
C42 0.060(2) 0.036(2) 0.0356(19) -0.0010(16) 0.0295(19) -0.0026(18)
F43 0.115(2) 0.0547(16) 0.0839(18) -0.0152(13) 0.0699(18) -0.0333(16)
C43 0.091(3) 0.035(2) 0.063(3) -0.0076(19) 0.058(3) -0.011(2)
F44 0.172(3) 0.0395(15) 0.150(3) 0.0368(17) 0.126(3) 0.0265(18)
C44 0.118(4) 0.028(2) 0.083(3) 0.016(2) 0.081(3) 0.019(2)
F45 0.115(3) 0.090(2) 0.141(3) 0.074(2) 0.090(2) 0.067(2)
C45 0.094(4) 0.052(3) 0.080(3) 0.035(2) 0.067(3) 0.043(3)
F46 0.0524(15) 0.0815(18) 0.0729(16) 0.0332(14) 0.0397(14) 0.0255(13)
C46 0.063(3) 0.047(2) 0.056(2) 0.0123(19) 0.046(2) 0.018(2)
C51 0.0371(18) 0.0322(17) 0.0256(16) 0.0063(13) 0.0160(15) 0.0073(14)
F52 0.0590(14) 0.0573(14) 0.0538(13) 0.0023(11) 0.0434(12) 0.0016(11)
C52 0.047(2) 0.040(2) 0.0322(18) 0.0074(15) 0.0241(17) 0.0051(17)
F53 0.117(2) 0.0663(16) 0.0668(16) -0.0118(13) 0.0711(17) 0.0025(15)
C53 0.074(3) 0.041(2) 0.036(2) 0.0014(16) 0.037(2) 0.006(2)
F54 0.107(2) 0.0513(15) 0.0470(14) -0.0170(11) 0.0333(14) -0.0112(14)
C54 0.072(3) 0.038(2) 0.0293(18) -0.0008(16) 0.0219(19) 0.001(2)
F55 0.0561(15) 0.0725(17) 0.0595(15) -0.0074(13) 0.0211(13) -0.0229(13)
C55 0.045(2) 0.046(2) 0.038(2) 0.0042(17) 0.0151(18) -0.0032(18)
F56 0.0418(12) 0.0720(15) 0.0526(13) -0.0032(12) 0.0305(11) -0.0019(12)
C56 0.0334(18) 0.042(2) 0.0301(17) 0.0023(15) 0.0148(15) 0.0037(16)

loop_
_atom_type_symbol
_atom_type_description
_atom_type_scat_dispersion_real
_atom_type_scat_dispersion_imag
_atom_type_scat_source
C C 0.0033 0.0016 'International Tables Vol C Tables 4.2.6.8 and 6.1.1.4'
H H 0.0000 0.0000 'International Tables Vol C Tables 4.2.6.8 and 6.1.1.4'
B B 0.0013 0.0007 'International Tables Vol C Tables 4.2.6.8 and 6.1.1.4'
F F 0.0171 0.0103 'International Tables Vol C Tables 4.2.6.8 and 6.1.1.4'
Si Si 0.0817 0.0704 'International Tables Vol C Tables 4.2.6.8 and 6.1.1.4'
Zr Zr -2.9673 0.5597 'International Tables Vol C Tables 4.2.6.8 and 6.1.1.4'

loop_
_geom_angle_atom_site_label_1
_geom_angle_atom_site_label_2
_geom_angle_atom_site_label_3
_geom_angle
C1 Zr1 C2 31.09(11)
C1 Zr1 C28 96.30(13)
C2 Zr1 C28 115.52(12)
C1 Zr1 C20 129.72(13)
C2 Zr1 C20 137.47(12)
C28 Zr1 C20 101.37(14)
C1 Zr1 C21 111.21(15)
C2 Zr1 C21 136.41(14)
C28 Zr1 C21 78.01(14)
C20 Zr1 C21 32.17(14)
C1 Zr1 C22 80.07(14)
C2 Zr1 C22 104.20(14)
C28 Zr1 C22 89.53(14)
C20 Zr1 C22 53.69(14)
C21 Zr1 C22 32.33(14)
C1 Zr1 C27 127.64(13)
C2 Zr1 C27 137.15(12)
C28 Zr1 C27 32.65(13)
C20 Zr1 C27 85.37(13)
C21 Zr1 C27 76.96(14)
C22 Zr1 C27 102.74(15)
C1 Zr1 C29 76.26(12)
C2 Zr1 C29 85.82(11)
C28 Zr1 C29 32.64(12)
C20 Zr1 C29 133.87(13)
C21 Zr1 C29 109.15(14)
C22 Zr1 C29 110.72(14)
C27 Zr1 C29 53.50(13)
C1 Zr1 C24 105.81(13)
C2 Zr1 C24 105.27(12)
C28 Zr1 C24 130.72(13)
C20 Zr1 C24 32.38(12)
C21 Zr1 C24 53.08(14)
C22 Zr1 C24 53.27(14)
C27 Zr1 C24 117.53(13)
C29 Zr1 C24 161.97(13)
C1 Zr1 C23 77.46(13)
C2 Zr1 C23 88.05(12)
C28 Zr1 C23 121.98(14)
C20 Zr1 C23 53.25(13)
C21 Zr1 C23 53.19(14)
C22 Zr1 C23 32.46(13)
C27 Zr1 C23 130.16(13)
C29 Zr1 C23 138.34(14)
C24 Zr1 C23 31.60(13)
C1 Zr1 C25 92.63(12)
C2 Zr1 C25 85.71(11)
C28 Zr1 C25 53.74(12)
C20 Zr1 C25 135.25(13)
C21 Zr1 C25 128.52(13)
C22 Zr1 C25 141.77(14)
C27 Zr1 C25 53.15(12)
C29 Zr1 C25 32.10(12)
C24 Zr1 C25 159.38(13)
C23 Zr1 C25 169.02(13)
C1 Zr1 C26 124.52(12)
C2 Zr1 C26 114.98(11)
C28 Zr1 C26 53.57(13)
C20 Zr1 C26 103.50(13)
C21 Zr1 C26 106.21(14)
C22 Zr1 C26 134.44(14)
C27 Zr1 C26 31.79(12)
C29 Zr1 C26 53.19(12)
C24 Zr1 C26 129.44(13)
C23 Zr1 C26 156.54(13)
C25 Zr1 C26 32.13(11)
C1 Zr1 C6 114.99(11)
C2 Zr1 C6 84.34(10)
C28 Zr1 C6 131.13(12)
C20 Zr1 C6 86.96(13)
C21 Zr1 C6 119.03(14)
C22 Zr1 C6 130.45(13)
C27 Zr1 C6 102.47(12)
C29 Zr1 C6 118.60(12)
C24 Zr1 C6 77.27(12)
C23 Zr1 C6 101.66(13)
C25 Zr1 C6 86.72(11)
C26 Zr1 C6 77.60(11)
C11 Si1 C13 110.16(19)
C11 Si1 C12 111.40(19)
C13 Si1 C12 110.00(18)
C11 Si1 C1 108.24(17)
C13 Si1 C1 110.69(17)
C12 Si1 C1 106.29(16)
C4 B1 C51 121.3(3)
C4 B1 C41 124.9(3)
C51 B1 C41 113.7(3)
C21 C20 C24 107.6(4)
C21 C20 Zr1 74.0(2)
C24 C20 Zr1 75.2(2)
C21 C20 H20 126.2
C24 C20 H20 126.2
Zr1 C20 H20 116.7
C20 C21 C22 108.9(4)
C20 C21 Zr1 73.8(2)
C22 C21 Zr1 74.2(2)
C20 C21 H21 125.6
C22 C21 H21 125.6
Zr1 C21 H21 118.3
C21 C22 C23 107.0(4)
C21 C22 Zr1 73.5(2)
C23 C22 Zr1 74.8(2)
C21 C22 H22 126.5
C23 C22 H22 126.5
Zr1 C22 H22 117.3
C24 C23 C22 108.1(4)
C24 C23 Zr1 74.0(2)
C22 C23 Zr1 72.7(2)
C24 C23 H23 125.9
C22 C23 H23 125.9
Zr1 C23 H23 119.2
C23 C24 C20 108.3(4)
C23 C24 Zr1 74.4(2)
C20 C24 Zr1 72.4(2)
C23 C24 H24 125.8
C20 C24 H24 125.8
Zr1 C24 H24 119.2
C29 C25 C26 108.1(3)
C29 C25 Zr1 73.4(2)
C26 C25 Zr1 74.5(2)
C29 C25 H25 126.0
C26 C25 H25 126.0
Zr1 C25 H25 118.0
C27 C26 C25 107.9(3)
C27 C26 Zr1 72.9(2)
C25 C26 Zr1 73.33(19)
C27 C26 H26 126.0
C25 C26 H26 126.0
Zr1 C26 H26 119.6
C26 C27 C28 108.5(4)
C26 C27 Zr1 75.3(2)
C28 C27 Zr1 72.3(2)
C26 C27 H27 125.7
C28 C27 H27 125.7
Zr1 C27 H27 118.5
C29 C28 C27 107.4(4)
C29 C28 Zr1 75.1(2)
C27 C28 Zr1 75.0(2)
C29 C28 H28 126.3
C27 C28 H28 126.3
Zr1 C28 H28 115.8
C25 C29 C28 108.0(3)
C25 C29 Zr1 74.5(2)
C28 C29 Zr1 72.3(2)
C25 C29 H29 126.0
C28 C29 H29 126.0
Zr1 C29 H29 119.1
C2 C1 Si1 131.9(3)
C2 C1 Zr1 80.6(2)
Si1 C1 Zr1 147.40(17)
C1 C2 C3 170.9(3)
C1 C2 Zr1 68.3(2)
C3 C2 Zr1 103.5(2)
C2 C3 C31 119.1(3)
C2 C3 C4 121.4(3)
C31 C3 C4 119.3(3)
C5 C4 B1 127.1(3)
C5 C4 C3 114.5(3)
B1 C4 C3 118.2(3)
Si1 C11 H11A 109.5
Si1 C11 H11B 109.5
H11A C11 H11B 109.5
Si1 C11 H11C 109.5
H11A C11 H11C 109.5
H11B C11 H11C 109.5
Si1 C12 H12A 109.5
Si1 C12 H12B 109.5
H12A C12 H12B 109.5
Si1 C12 H12C 109.5
H12A C12 H12C 109.5
H12B C12 H12C 109.5
Si1 C13 H13A 109.5
Si1 C13 H13B 109.5
H13A C13 H13B 109.5
Si1 C13 H13C 109.5
H13A C13 H13C 109.5
H13B C13 H13C 109.5
C36 C31 C32 117.7(3)
C36 C31 C3 120.5(3)
C32 C31 C3 121.8(3)
C33 C32 C31 121.4(4)
C33 C32 H32 119.3
C31 C32 H32 119.3
C32 C33 C34 120.2(4)
C32 C33 H33 119.9
C34 C33 H33 119.9
C35 C34 C33 119.5(4)
C35 C34 H34 120.2
C33 C34 H34 120.2
C34 C35 C36 120.7(4)
C34 C35 H35 119.6
C36 C35 H35 119.6
C31 C36 C35 120.5(4)
C31 C36 H36 119.8
C35 C36 H36 119.8
C6 C5 C10 114.6(3)
C6 C5 C4 122.0(3)
C10 C5 C4 123.5(3)
C9 C10 C5 122.2(3)
C9 C10 H10 118.9
C5 C10 H10 118.9
C10 C9 C8 121.9(3)
C10 C9 H9 119.1
C8 C9 H9 119.1
C7 C8 C9 118.3(3)
C7 C8 H8 120.9
C9 C8 H8 120.9
C8 C7 C6 120.9(3)
C8 C7 H7 119.6
C6 C7 H7 119.6
C7 C6 C5 122.2(3)
C7 C6 Zr1 106.3(2)
C5 C6 Zr1 104.9(2)
C7 C6 H6 118.9
C5 C6 H6 118.9
Zr1 C6 H6 56.1
C46 C41 C42 114.8(3)
C46 C41 B1 123.2(3)
C42 C41 B1 122.0(3)
F42 C42 C43 116.2(4)
F42 C42 C41 120.3(3)
C43 C42 C41 123.5(4)
F43 C43 C44 119.7(4)
F43 C43 C42 121.1(4)
C44 C43 C42 119.2(4)
F44 C44 C43 119.7(5)
F44 C44 C45 120.1(5)
C43 C44 C45 120.2(4)
F45 C45 C44 120.2(4)
F45 C45 C46 121.1(5)
C44 C45 C46 118.6(4)
F46 C46 C41 119.3(3)
F46 C46 C45 117.1(4)
C41 C46 C45 123.6(4)
C56 C51 C52 114.3(3)
C56 C51 B1 122.6(3)
C52 C51 B1 123.1(3)
F52 C52 C53 117.7(3)
F52 C52 C51 118.3(3)
C53 C52 C51 124.0(4)
F53 C53 C54 120.3(3)
F53 C53 C52 120.8(4)
C54 C53 C52 118.9(4)
F54 C54 C53 120.0(4)
F54 C54 C55 119.7(4)
C53 C54 C55 120.2(3)
F55 C55 C54 120.1(4)
F55 C55 C56 121.4(4)
C54 C55 C56 118.5(4)
F56 C56 C51 120.0(3)
F56 C56 C55 115.9(3)
C51 C56 C55 124.0(3)

loop_
_geom_bond_atom_site_label_1
_geom_bond_atom_site_label_2
_geom_bond_distance
Zr1 C1 2.285(3)
Zr1 C2 2.426(3)
Zr1 C28 2.484(4)
Zr1 C20 2.492(4)
Zr1 C21 2.494(4)
Zr1 C22 2.504(4)
Zr1 C27 2.519(3)
Zr1 C29 2.520(4)
Zr1 C24 2.527(4)
Zr1 C23 2.531(4)
Zr1 C25 2.534(3)
Zr1 C26 2.550(3)
Zr1 C6 2.639(3)
Si1 C11 1.857(4)
Si1 C13 1.859(4)
Si1 C12 1.862(4)
Si1 C1 1.863(3)
B1 C4 1.464(5)
B1 C51 1.594(5)
B1 C41 1.604(5)
C20 C21 1.381(6)
C20 C24 1.400(5)
C20 H20 0.9400
C21 C22 1.391(6)
C21 H21 0.9400
C22 C23 1.408(6)
C22 H22 0.9400
C23 C24 1.377(6)
C23 H23 0.9400
C24 H24 0.9400
C25 C29 1.398(5)
C25 C26 1.407(5)
C25 H25 0.9400
C26 C27 1.388(5)
C26 H26 0.9400
C27 C28 1.407(5)
C27 H27 0.9400
C28 C29 1.407(5)
C28 H28 0.9400
C29 H29 0.9400
C1 C2 1.270(4)
C2 C3 1.349(4)
C3 C31 1.491(4)
C3 C4 1.501(4)
C4 C5 1.443(4)
C11 H11A 0.9700
C11 H11B 0.9700
C11 H11C 0.9700
C12 H12A 0.9700
C12 H12B 0.9700
C12 H12C 0.9700
C13 H13A 0.9700
C13 H13B 0.9700
C13 H13C 0.9700
C31 C36 1.388(5)
C31 C32 1.404(5)
C32 C33 1.373(5)
C32 H32 0.9400
C33 C34 1.379(6)
C33 H33 0.9400
C34 C35 1.374(6)
C34 H34 0.9400
C35 C36 1.393(5)
C35 H35 0.9400
C36 H36 0.9400
C5 C6 1.424(4)
C5 C10 1.428(5)
C10 C9 1.365(5)
C10 H10 0.9400
C9 C8 1.396(5)
C9 H9 0.9400
C8 C7 1.371(5)
C8 H8 0.9400
C7 C6 1.402(4)
C7 H7 0.9400
C6 H6 0.9400
C41 C46 1.375(5)
C41 C42 1.386(5)
F42 C42 1.353(4)
C42 C43 1.375(5)
F43 C43 1.345(5)
C43 C44 1.360(6)
F44 C44 1.350(4)
C44 C45 1.379(7)
F45 C45 1.333(5)
C45 C46 1.381(6)
F46 C46 1.350(5)
C51 C56 1.377(5)
C51 C52 1.383(5)
F52 C52 1.358(4)
C52 C53 1.372(5)
F53 C53 1.348(4)
C53 C54 1.369(6)
F54 C54 1.349(4)
C54 C55 1.371(6)
F55 C55 1.339(4)
C55 C56 1.383(5)
F56 C56 1.352(4)

loop_
_geom_torsion_atom_site_label_1
_geom_torsion_atom_site_label_2
_geom_torsion_atom_site_label_3
_geom_torsion_atom_site_label_4
_geom_torsion
C1 Zr1 C20 C21 -64.1(3)
C2 Zr1 C20 C21 -106.2(3)
C28 Zr1 C20 C21 44.2(3)
C22 Zr1 C20 C21 -36.8(3)
C27 Zr1 C20 C21 72.8(3)
C29 Zr1 C20 C21 47.7(3)
C24 Zr1 C20 C21 -113.6(4)
C23 Zr1 C20 C21 -77.5(3)
C25 Zr1 C20 C21 93.3(3)
C26 Zr1 C20 C21 99.1(3)
C6 Zr1 C20 C21 175.5(3)
C1 Zr1 C20 C24 49.6(3)
C2 Zr1 C20 C24 7.4(3)
C28 Zr1 C20 C24 157.8(3)
C21 Zr1 C20 C24 113.6(4)
C22 Zr1 C20 C24 76.9(3)
C27 Zr1 C20 C24 -173.6(3)
C29 Zr1 C20 C24 161.3(2)
C23 Zr1 C20 C24 36.2(2)
C25 Zr1 C20 C24 -153.1(2)
C26 Zr1 C20 C24 -147.3(2)
C6 Zr1 C20 C24 -70.8(3)
C24 C20 C21 C22 -1.8(5)
Zr1 C20 C21 C22 66.5(3)
C24 C20 C21 Zr1 -68.3(3)
C1 Zr1 C21 C20 132.1(3)
C2 Zr1 C21 C20 109.7(3)
C28 Zr1 C21 C20 -135.7(3)
C22 Zr1 C21 C20 115.6(4)
C27 Zr1 C21 C20 -102.3(3)
C29 Zr1 C21 C20 -145.6(3)
C24 Zr1 C21 C20 37.9(2)
C23 Zr1 C21 C20 77.6(3)
C25 Zr1 C21 C20 -116.1(3)
C26 Zr1 C21 C20 -89.7(3)
C6 Zr1 C21 C20 -5.1(3)
C1 Zr1 C21 C22 16.5(3)
C2 Zr1 C21 C22 -5.9(4)
C28 Zr1 C21 C22 108.6(3)
C20 Zr1 C21 C22 -115.6(4)
C27 Zr1 C21 C22 142.1(3)
C29 Zr1 C21 C22 98.7(3)
C24 Zr1 C21 C22 -77.8(3)
C23 Zr1 C21 C22 -38.0(3)
C25 Zr1 C21 C22 128.3(3)
C26 Zr1 C21 C22 154.7(3)
C6 Zr1 C21 C22 -120.7(3)
C20 C21 C22 C23 1.7(5)
Zr1 C21 C22 C23 67.9(3)
C20 C21 C22 Zr1 -66.2(3)
C1 Zr1 C22 C21 -164.4(3)
C2 Zr1 C22 C21 175.8(3)
C28 Zr1 C22 C21 -68.0(3)
C20 Zr1 C22 C21 36.6(3)
C27 Zr1 C22 C21 -37.8(3)
C29 Zr1 C22 C21 -93.3(3)
C24 Zr1 C22 C21 77.2(3)
C23 Zr1 C22 C21 113.4(4)
C25 Zr1 C22 C21 -82.9(3)
C26 Zr1 C22 C21 -35.1(4)
C6 Zr1 C22 C21 81.1(3)
C1 Zr1 C22 C23 82.2(3)
C2 Zr1 C22 C23 62.4(3)
C28 Zr1 C22 C23 178.7(3)
C20 Zr1 C22 C23 -76.8(3)
C21 Zr1 C22 C23 -113.4(4)
C27 Zr1 C22 C23 -151.2(3)
C29 Zr1 C22 C23 153.3(2)
C24 Zr1 C22 C23 -36.2(2)
C25 Zr1 C22 C23 163.8(2)
C26 Zr1 C22 C23 -148.4(2)
C6 Zr1 C22 C23 -32.3(3)
C21 C22 C23 C24 -0.9(4)
Zr1 C22 C23 C24 66.1(3)
C21 C22 C23 Zr1 -67.0(3)
C1 Zr1 C23 C24 153.4(3)
C2 Zr1 C23 C24 123.9(2)
C28 Zr1 C23 C24 -116.9(3)
C20 Zr1 C23 C24 -37.1(2)
C21 Zr1 C23 C24 -77.6(3)
C22 Zr1 C23 C24 -115.4(4)
C27 Zr1 C23 C24 -77.5(3)
C29 Zr1 C23 C24 -154.6(2)
C25 Zr1 C23 C24 179.3(6)
C26 Zr1 C23 C24 -45.6(5)
C6 Zr1 C23 C24 40.1(3)
C1 Zr1 C23 C22 -91.2(3)
C2 Zr1 C23 C22 -120.7(3)
C28 Zr1 C23 C22 -1.6(3)
C20 Zr1 C23 C22 78.3(3)
C21 Zr1 C23 C22 37.8(3)
C27 Zr1 C23 C22 37.9(3)
C29 Zr1 C23 C22 -39.2(3)
C24 Zr1 C23 C22 115.4(4)
C25 Zr1 C23 C22 -65.3(7)
C26 Zr1 C23 C22 69.8(5)
C6 Zr1 C23 C22 155.5(3)
C22 C23 C24 C20 -0.2(4)
Zr1 C23 C24 C20 65.0(3)
C22 C23 C24 Zr1 -65.2(3)
C21 C20 C24 C23 1.3(4)
Zr1 C20 C24 C23 -66.3(3)
C21 C20 C24 Zr1 67.5(3)
C1 Zr1 C24 C23 -27.0(3)
C2 Zr1 C24 C23 -59.3(3)
C28 Zr1 C24 C23 86.2(3)
C20 Zr1 C24 C23 115.5(4)
C21 Zr1 C24 C23 77.9(3)
C22 Zr1 C24 C23 37.2(2)
C27 Zr1 C24 C23 122.7(3)
C29 Zr1 C24 C23 67.2(5)
C25 Zr1 C24 C23 -179.6(3)
C26 Zr1 C24 C23 158.4(2)
C6 Zr1 C24 C23 -139.7(3)
C1 Zr1 C24 C20 -142.5(3)
C2 Zr1 C24 C20 -174.8(2)
C28 Zr1 C24 C20 -29.3(3)
C21 Zr1 C24 C20 -37.6(3)
C22 Zr1 C24 C20 -78.3(3)
C27 Zr1 C24 C20 7.2(3)
C29 Zr1 C24 C20 -48.4(5)
C23 Zr1 C24 C20 -115.5(4)
C25 Zr1 C24 C20 64.8(4)
C26 Zr1 C24 C20 42.8(3)
C6 Zr1 C24 C20 104.8(3)
C1 Zr1 C25 C29 58.6(2)
C2 Zr1 C25 C29 89.0(2)
C28 Zr1 C25 C29 -37.3(2)
C20 Zr1 C25 C29 -104.1(3)
C21 Zr1 C25 C29 -61.3(3)
C22 Zr1 C25 C29 -18.6(3)
C27 Zr1 C25 C29 -78.2(2)
C24 Zr1 C25 C29 -147.6(3)
C23 Zr1 C25 C29 33.4(8)
C26 Zr1 C25 C29 -114.7(3)
C6 Zr1 C25 C29 173.5(2)
C1 Zr1 C25 C26 173.4(2)
C2 Zr1 C25 C26 -156.3(2)
C28 Zr1 C25 C26 77.5(2)
C20 Zr1 C25 C26 10.6(3)
C21 Zr1 C25 C26 53.4(3)
C22 Zr1 C25 C26 96.1(3)
C27 Zr1 C25 C26 36.5(2)
C29 Zr1 C25 C26 114.7(3)
C24 Zr1 C25 C26 -32.9(4)
C23 Zr1 C25 C26 148.1(6)
C6 Zr1 C25 C26 -71.8(2)
C29 C25 C26 C27 1.1(4)
Zr1 C25 C26 C27 -65.2(3)
C29 C25 C26 Zr1 66.3(2)
C1 Zr1 C26 C27 107.3(2)
C2 Zr1 C26 C27 141.6(2)
C28 Zr1 C26 C27 37.3(2)
C20 Zr1 C26 C27 -57.0(3)
C21 Zr1 C26 C27 -23.8(3)
C22 Zr1 C26 C27 -5.1(3)
C29 Zr1 C26 C27 78.3(3)
C24 Zr1 C26 C27 -79.0(3)
C23 Zr1 C26 C27 -50.0(4)
C25 Zr1 C26 C27 115.4(3)
C6 Zr1 C26 C27 -140.8(3)
C1 Zr1 C26 C25 -8.1(3)
C2 Zr1 C26 C25 26.2(3)
C28 Zr1 C26 C25 -78.1(2)
C20 Zr1 C26 C25 -172.4(2)
C21 Zr1 C26 C25 -139.2(2)
C22 Zr1 C26 C25 -120.5(2)
C27 Zr1 C26 C25 -115.4(3)
C29 Zr1 C26 C25 -37.1(2)
C24 Zr1 C26 C25 165.7(2)
C23 Zr1 C26 C25 -165.4(3)
C6 Zr1 C26 C25 103.9(2)
C25 C26 C27 C28 0.2(4)
Zr1 C26 C27 C28 -65.3(3)
C25 C26 C27 Zr1 65.5(2)
C1 Zr1 C27 C26 -96.5(3)
C2 Zr1 C27 C26 -55.9(3)
C28 Zr1 C27 C26 -115.4(4)
C20 Zr1 C27 C26 125.1(3)
C21 Zr1 C27 C26 156.6(3)
C22 Zr1 C27 C26 176.3(2)
C29 Zr1 C27 C26 -77.2(3)
C24 Zr1 C27 C26 121.3(2)
C23 Zr1 C27 C26 156.5(2)
C25 Zr1 C27 C26 -36.9(2)
C6 Zr1 C27 C26 39.3(3)
C1 Zr1 C27 C28 18.8(3)
C2 Zr1 C27 C28 59.5(3)
C20 Zr1 C27 C28 -119.5(3)
C21 Zr1 C27 C28 -88.1(3)
C22 Zr1 C27 C28 -68.4(3)
C29 Zr1 C27 C28 38.1(2)
C24 Zr1 C27 C28 -123.4(2)
C23 Zr1 C27 C28 -88.2(3)
C25 Zr1 C27 C28 78.4(3)
C26 Zr1 C27 C28 115.4(4)
C6 Zr1 C27 C28 154.6(2)
C26 C27 C28 C29 -1.5(4)
Zr1 C27 C28 C29 -68.7(2)
C26 C27 C28 Zr1 67.2(3)
C1 Zr1 C28 C29 -52.0(2)
C2 Zr1 C28 C29 -26.4(3)
C20 Zr1 C28 C29 175.3(2)
C21 Zr1 C28 C29 -162.4(3)
C22 Zr1 C28 C29 -132.0(2)
C27 Zr1 C28 C29 113.1(3)
C24 Zr1 C28 C29 -169.2(2)
C23 Zr1 C28 C29 -131.1(2)
C25 Zr1 C28 C29 36.6(2)
C26 Zr1 C28 C29 76.8(2)
C6 Zr1 C28 C29 79.3(3)
C1 Zr1 C28 C27 -165.1(2)
C2 Zr1 C28 C27 -139.5(2)
C20 Zr1 C28 C27 62.2(3)
C21 Zr1 C28 C27 84.5(3)
C22 Zr1 C28 C27 114.9(3)
C29 Zr1 C28 C27 -113.1(3)
C24 Zr1 C28 C27 77.7(3)
C23 Zr1 C28 C27 115.8(2)
C25 Zr1 C28 C27 -76.5(2)
C26 Zr1 C28 C27 -36.3(2)
C6 Zr1 C28 C27 -33.8(3)
C26 C25 C29 C28 -2.0(4)
Zr1 C25 C29 C28 65.0(2)
C26 C25 C29 Zr1 -67.1(2)
C27 C28 C29 C25 2.2(4)
Zr1 C28 C29 C25 -66.5(2)
C27 C28 C29 Zr1 68.6(3)
C1 Zr1 C29 C25 -118.6(2)
C2 Zr1 C29 C25 -88.6(2)
C28 Zr1 C29 C25 115.2(3)
C20 Zr1 C29 C25 108.8(3)
C21 Zr1 C29 C25 133.4(2)
C22 Zr1 C29 C25 167.8(2)
C27 Zr1 C29 C25 77.0(2)
C24 Zr1 C29 C25 142.5(4)
C23 Zr1 C29 C25 -170.9(2)
C26 Zr1 C29 C25 37.1(2)
C6 Zr1 C29 C25 -7.4(3)
C1 Zr1 C29 C28 126.2(2)
C2 Zr1 C29 C28 156.2(2)
C20 Zr1 C29 C28 -6.4(3)
C21 Zr1 C29 C28 18.2(3)
C22 Zr1 C29 C28 52.6(3)
C27 Zr1 C29 C28 -38.1(2)
C24 Zr1 C29 C28 27.3(5)
C23 Zr1 C29 C28 73.9(3)
C25 Zr1 C29 C28 -115.2(3)
C26 Zr1 C29 C28 -78.1(2)
C6 Zr1 C29 C28 -122.5(2)
C11 Si1 C1 C2 -148.6(3)
C13 Si1 C1 C2 90.6(4)
C12 Si1 C1 C2 -28.9(4)
C11 Si1 C1 Zr1 36.6(4)
C13 Si1 C1 Zr1 -84.2(3)
C12 Si1 C1 Zr1 156.4(3)
C28 Zr1 C1 C2 131.0(2)
C20 Zr1 C1 C2 -118.5(2)
C21 Zr1 C1 C2 -149.4(2)
C22 Zr1 C1 C2 -140.6(2)
C27 Zr1 C1 C2 120.9(2)
C29 Zr1 C1 C2 105.1(2)
C24 Zr1 C1 C2 -93.5(2)
C23 Zr1 C1 C2 -107.6(2)
C25 Zr1 C1 C2 77.2(2)
C26 Zr1 C1 C2 81.5(2)
C6 Zr1 C1 C2 -10.4(2)
C2 Zr1 C1 Si1 176.0(5)
C28 Zr1 C1 Si1 -52.9(3)
C20 Zr1 C1 Si1 57.5(4)
C21 Zr1 C1 Si1 26.6(4)
C22 Zr1 C1 Si1 35.5(3)
C27 Zr1 C1 Si1 -63.0(4)
C29 Zr1 C1 Si1 -78.9(3)
C24 Zr1 C1 Si1 82.6(3)
C23 Zr1 C1 Si1 68.5(3)
C25 Zr1 C1 Si1 -106.7(3)
C26 Zr1 C1 Si1 -102.5(3)
C6 Zr1 C1 Si1 165.6(3)
Si1 C1 C2 C3 156.2(19)
Zr1 C1 C2 C3 -27(2)
Si1 C1 C2 Zr1 -177.1(3)
C28 Zr1 C2 C1 -56.2(2)
C20 Zr1 C2 C1 91.3(3)
C21 Zr1 C2 C1 43.5(3)
C22 Zr1 C2 C1 40.2(2)
C27 Zr1 C2 C1 -87.2(3)
C29 Zr1 C2 C1 -70.1(2)
C24 Zr1 C2 C1 95.4(2)
C23 Zr1 C2 C1 68.6(2)
C25 Zr1 C2 C1 -102.3(2)
C26 Zr1 C2 C1 -116.0(2)
C6 Zr1 C2 C1 170.5(2)
C1 Zr1 C2 C3 175.8(3)
C28 Zr1 C2 C3 119.6(2)
C20 Zr1 C2 C3 -92.9(3)
C21 Zr1 C2 C3 -140.7(2)
C22 Zr1 C2 C3 -144.0(2)
C27 Zr1 C2 C3 88.6(3)
C29 Zr1 C2 C3 105.7(2)
C24 Zr1 C2 C3 -88.8(2)
C23 Zr1 C2 C3 -115.6(2)
C25 Zr1 C2 C3 73.5(2)
C26 Zr1 C2 C3 59.9(2)
C6 Zr1 C2 C3 -13.6(2)
C1 C2 C3 C31 -83(2)
Zr1 C2 C3 C31 -108.5(2)
C1 C2 C3 C4 103(2)
Zr1 C2 C3 C4 77.3(3)
C51 B1 C4 C5 172.6(3)
C41 B1 C4 C5 -10.4(5)
C51 B1 C4 C3 -12.7(5)
C41 B1 C4 C3 164.3(3)
C2 C3 C4 C5 -80.6(4)
C31 C3 C4 C5 105.1(3)
C2 C3 C4 B1 104.0(4)
C31 C3 C4 B1 -70.2(4)
C2 C3 C31 C36 175.7(3)
C4 C3 C31 C36 -9.9(4)
C2 C3 C31 C32 -5.5(4)
C4 C3 C31 C32 168.9(3)
C36 C31 C32 C33 0.1(5)
C3 C31 C32 C33 -178.6(3)
C31 C32 C33 C34 0.6(6)
C32 C33 C34 C35 -0.9(6)
C33 C34 C35 C36 0.5(6)
C32 C31 C36 C35 -0.6(5)
C3 C31 C36 C35 178.2(3)
C34 C35 C36 C31 0.3(5)
B1 C4 C5 C6 159.7(3)
C3 C4 C5 C6 -15.1(4)
B1 C4 C5 C10 -20.9(5)
C3 C4 C5 C10 164.2(3)
C6 C5 C10 C9 -2.7(5)
C4 C5 C10 C9 177.9(3)
C5 C10 C9 C8 2.8(6)
C10 C9 C8 C7 -2.0(6)
C9 C8 C7 C6 1.2(5)
C8 C7 C6 C5 -1.4(5)
C8 C7 C6 Zr1 118.7(3)
C10 C5 C6 C7 2.0(5)
C4 C5 C6 C7 -178.6(3)
C10 C5 C6 Zr1 -118.7(3)
C4 C5 C6 Zr1 60.7(3)
C1 Zr1 C6 C7 -167.0(2)
C2 Zr1 C6 C7 -172.3(2)
C28 Zr1 C6 C7 68.4(3)
C20 Zr1 C6 C7 -34.0(2)
C21 Zr1 C6 C7 -31.3(3)
C22 Zr1 C6 C7 -68.5(3)
C27 Zr1 C6 C7 50.5(2)
C29 Zr1 C6 C7 105.6(2)
C24 Zr1 C6 C7 -65.3(2)
C23 Zr1 C6 C7 -85.5(2)
C25 Zr1 C6 C7 101.6(2)
C26 Zr1 C6 C7 70.5(2)
C1 Zr1 C6 C5 -36.3(2)
C2 Zr1 C6 C5 -41.6(2)
C28 Zr1 C6 C5 -160.9(2)
C20 Zr1 C6 C5 96.7(2)
C21 Zr1 C6 C5 99.4(2)
C22 Zr1 C6 C5 62.2(3)
C27 Zr1 C6 C5 -178.7(2)
C29 Zr1 C6 C5 -123.7(2)
C24 Zr1 C6 C5 65.4(2)
C23 Zr1 C6 C5 45.2(2)
C25 Zr1 C6 C5 -127.6(2)
C26 Zr1 C6 C5 -158.8(2)
C4 B1 C41 C46 118.6(4)
C51 B1 C41 C46 -64.2(4)
C4 B1 C41 C42 -62.6(5)
C51 B1 C41 C42 114.6(4)
C46 C41 C42 F42 178.3(3)
B1 C41 C42 F42 -0.6(5)
C46 C41 C42 C43 -1.4(5)
B1 C41 C42 C43 179.7(3)
F42 C42 C43 F43 -2.0(5)
C41 C42 C43 F43 177.7(3)
F42 C42 C43 C44 179.3(3)
C41 C42 C43 C44 -1.0(6)
F43 C43 C44 F44 1.4(6)
C42 C43 C44 F44 -179.9(3)
F43 C43 C44 C45 -177.0(4)
C42 C43 C44 C45 1.7(6)
F44 C44 C45 F45 1.1(6)
C43 C44 C45 F45 179.5(4)
F44 C44 C45 C46 -178.5(4)
C43 C44 C45 C46 -0.2(6)
C42 C41 C46 F46 -178.6(3)
B1 C41 C46 F46 0.3(5)
C42 C41 C46 C45 3.1(5)
B1 C41 C46 C45 -178.0(3)
F45 C45 C46 F46 -0.4(6)
C44 C45 C46 F46 179.3(4)
F45 C45 C46 C41 178.0(4)
C44 C45 C46 C41 -2.4(6)
C4 B1 C51 C56 -65.1(4)
C41 B1 C51 C56 117.5(3)
C4 B1 C51 C52 117.7(4)
C41 B1 C51 C52 -59.6(4)
C56 C51 C52 F52 178.9(3)
B1 C51 C52 F52 -3.8(5)
C56 C51 C52 C53 -1.1(5)
B1 C51 C52 C53 176.2(3)
F52 C52 C53 F53 -1.8(5)
C51 C52 C53 F53 178.1(3)
F52 C52 C53 C54 179.5(3)
C51 C52 C53 C54 -0.5(6)
F53 C53 C54 F54 2.2(6)
C52 C53 C54 F54 -179.1(3)
F53 C53 C54 C55 -177.3(3)
C52 C53 C54 C55 1.3(6)
F54 C54 C55 F55 0.5(5)
C53 C54 C55 F55 -180.0(3)
F54 C54 C55 C56 180.0(3)
C53 C54 C55 C56 -0.5(6)
C52 C51 C56 F56 179.9(3)
B1 C51 C56 F56 2.6(5)
C52 C51 C56 C55 2.0(5)
B1 C51 C56 C55 -175.3(3)
F55 C55 C56 F56 0.2(5)
C54 C55 C56 F56 -179.3(3)
F55 C55 C56 C51 178.2(3)
C54 C55 C56 C51 -1.3(6)
